data_7108054
loop_
_publ_author_name
'Tsolmon Borjigin'
'Fuxing Sun'
'Jinlei Zhang'
'Kun Cai'
'Hao Ren'
'Guangshan Zhu'

_publ_section_title
;
 A microporous metal-organic framework with high stability for GC
 separation of alcohols from water
;
_journal_name_full Chem.Commun.
_journal_page_first 7613
_journal_paper_doi 10.1039/c2cc33023g
_journal_volume 48
_journal_year 2012
_chemical_absolute_configuration unk
_chemical_formula_moiety 'C14 H28 Cd N6 O10'
_chemical_formula_sum 'C14 H28 Cd N6 O10'
_chemical_formula_weight 552.83
_chemical_name_systematic
;
?
;
_space_group_IT_number 90
_symmetry_cell_setting tetragonal
_symmetry_space_group_name_Hall 'P 4ab 2ab'
_symmetry_space_group_name_H-M 'P 4 21 2'
_atom_sites_solution_hydrogens geom
_atom_sites_solution_primary direct
_atom_sites_solution_secondary difmap
_audit_creation_method SHELXL-97
_cell_angle_alpha 90.00
_cell_angle_beta 90.00
_cell_angle_gamma 90.00
_cell_formula_units_Z 8
_cell_length_a 16.3498(3)
_cell_length_b 16.3498(3)
_cell_length_c 16.8924(7)
_cell_measurement_temperature 293(2)
_cell_volume 4515.6(2)
_computing_cell_refinement 'Bruker SMART'
_computing_data_collection 'Bruker SMART'
_computing_data_reduction 'Bruker saint'
_computing_molecular_graphics 'Bruker SHELXTL'
_computing_publication_material 'Bruker SHELXTL'
_computing_structure_refinement 'SHELXL-97 (Sheldrick, 1997)'
_computing_structure_solution 'SHELXS-97 (Sheldrick, 1990)'
_diffrn_ambient_temperature 293(2)
_diffrn_detector_area_resol_mean 6.00cm
_diffrn_measured_fraction_theta_full 0.999
_diffrn_measured_fraction_theta_max 0.999
_diffrn_measurement_device_type 'CCD area detector'
_diffrn_measurement_method 'phi and omega scans'
_diffrn_radiation_monochromator graphite
_diffrn_radiation_source 'fine-focus sealed tube'
_diffrn_radiation_type MoK\a
_diffrn_radiation_wavelength 0.71073
_diffrn_reflns_av_R_equivalents 0.0525
_diffrn_reflns_av_sigmaI/netI 0.0420
_diffrn_reflns_limit_h_max 20
_diffrn_reflns_limit_h_min -21
_diffrn_reflns_limit_k_max 21
_diffrn_reflns_limit_k_min -21
_diffrn_reflns_limit_l_max 22
_diffrn_reflns_limit_l_min -13
_diffrn_reflns_number 28701
_diffrn_reflns_theta_full 28.46
_diffrn_reflns_theta_max 28.46
_diffrn_reflns_theta_min 1.21
_diffrn_standards_decay_% none
_diffrn_standards_interval_count none
_diffrn_standards_interval_time none
_diffrn_standards_number none
_exptl_absorpt_coefficient_mu 1.028
_exptl_absorpt_correction_T_max 0.8208
_exptl_absorpt_correction_T_min 0.6840
_exptl_absorpt_correction_type multi-scan
_exptl_absorpt_process_details '(North et al., 1968)'
_exptl_crystal_colour colorless
_exptl_crystal_density_diffrn 1.626
_exptl_crystal_density_method 'not measured'
_exptl_crystal_description bolck
_exptl_crystal_F_000 2256
_exptl_crystal_size_max 0.40
_exptl_crystal_size_mid 0.40
_exptl_crystal_size_min 0.20
_platon_squeeze_details
;
SQUEEZE was applied to the structures in order to remove diffuse
electron density associated with badly disordered six guest water molecules.
;
_refine_diff_density_max 1.072
_refine_diff_density_min -0.678
_refine_diff_density_rms 0.069
_refine_ls_abs_structure_details 'Flack H D (1983), Acta Cryst. A39, 876-881'
_refine_ls_abs_structure_Flack 0.06(3)
_refine_ls_extinction_method none
_refine_ls_goodness_of_fit_ref 1.031
_refine_ls_hydrogen_treatment constr
_refine_ls_matrix_type full
_refine_ls_number_parameters 228
_refine_ls_number_reflns 5706
_refine_ls_number_restraints 0
_refine_ls_restrained_S_all 1.031
_refine_ls_R_factor_all 0.0405
_refine_ls_R_factor_gt 0.0314
_refine_ls_shift/su_max 0.000
_refine_ls_shift/su_mean 0.000
_refine_ls_structure_factor_coef Fsqd
_refine_ls_weighting_details 'calc w=1/[\s^2^(Fo^2^)+(0.0390P)^2^+0.0000P] where P=(Fo^2^+2Fc^2^)/3'
_refine_ls_weighting_scheme calc
_refine_ls_wR_factor_gt 0.0760
_refine_ls_wR_factor_ref 0.0786
_reflns_number_gt 4712
_reflns_number_total 5706
_reflns_threshold_expression >2sigma(I)
_cod_data_source_file c2cc33023g.txt
_cod_data_source_block JUC-110
_cod_database_code 7108054

loop_
_symmetry_equiv_pos_as_xyz
'x, y, z'
'-y+1/2, x+1/2, z'
'-x, -y, z'
'y+1/2, -x+1/2, z'
'x+1/2, -y+1/2, -z'
'y, x, -z'
'-x+1/2, y+1/2, -z'
'-y, -x, -z'

loop_
_atom_site_label
_atom_site_type_symbol
_atom_site_fract_x
_atom_site_fract_y
_atom_site_fract_z
_atom_site_U_iso_or_equiv
_atom_site_adp_type
_atom_site_occupancy
_atom_site_symmetry_multiplicity
_atom_site_calc_flag
_atom_site_refinement_flags
C1 C 1.1504(2) 0.7581(3) 0.15299(19) 0.0475(10) Uani 1 1 d .
H1 H 1.1957 0.7543 0.1860 0.057 Uiso 1 1 calc R
C2 C 1.0251(2) 0.7684(3) 0.1134(2) 0.0535(11) Uani 1 1 d .
C3 C 0.9355(2) 0.7770(4) 0.1091(3) 0.0684(17) Uani 1 1 d .
H3A H 0.9201 0.8333 0.1192 0.082 Uiso 1 1 calc R
H3B H 0.9099 0.7428 0.1490 0.082 Uiso 1 1 calc R
C4 C 0.9160(2) 0.7655(3) -0.1143(2) 0.0476(11) Uani 1 1 d .
C5 C 0.9560(2) 0.7863(3) -0.03408(19) 0.0427(9) Uani 1 1 d .
H5 H 0.9541 0.8459 -0.0284 0.051 Uiso 1 1 calc R
C6 C 1.0458(2) 0.7619(3) -0.0327(2) 0.0541(12) Uani 1 1 d .
H6A H 1.0523 0.7072 -0.0542 0.065 Uiso 1 1 calc R
H6B H 1.0776 0.7994 -0.0648 0.065 Uiso 1 1 calc R
C7 C 1.0750(2) 0.7641(3) 0.0506(2) 0.0438(10) Uani 1 1 d .
C8 C 0.2631(2) 0.1753(2) 0.34963(19) 0.0403(8) Uani 1 1 d .
H8 H 0.2688 0.2205 0.3166 0.048 Uiso 1 1 calc R
C9 C 0.2571(2) 0.0992(2) 0.45184(18) 0.0318(8) Uani 1 1 d .
C10 C 0.2569(3) 0.0699(2) 0.5352(2) 0.0433(10) Uani 1 1 d .
H10A H 0.2065 0.0858 0.5613 0.052 Uiso 1 1 calc R
H10B H 0.3025 0.0934 0.5641 0.052 Uiso 1 1 calc R
C11 C 0.2515(3) -0.0634(2) 0.6149(2) 0.0434(10) Uani 1 1 d .
C12 C 0.2645(2) -0.02462(19) 0.53265(18) 0.0334(7) Uani 1 1 d .
H12 H 0.3207 -0.0372 0.5166 0.040 Uiso 1 1 calc R
C14 C 0.2274(3) -0.0394(2) 0.3923(2) 0.0524(12) Uani 1 1 d .
H14A H 0.1811 -0.0531 0.3589 0.063 Uiso 1 1 calc R
H14B H 0.2749 -0.0690 0.3731 0.063 Uiso 1 1 calc R
C15 C 0.2431(3) 0.0503(2) 0.3893(2) 0.0419(9) Uani 1 1 d .
Cd1 Cd 0.766782(11) 0.766782(11) 0.0000 0.02748(7) Uani 1 2 d S
Cd2 Cd 0.206415(12) -0.206415(12) 0.5000 0.02737(8) Uani 1 2 d S
N1 N 1.07463(18) 0.7651(3) 0.17913(17) 0.0560(10) Uani 1 1 d .
H1A H 1.0592 0.7672 0.2278 0.067 Uiso 1 1 calc R
N2 N 1.15494(17) 0.7569(2) 0.07518(15) 0.0394(7) Uani 1 1 d .
N3 N 0.90754(17) 0.7523(2) 0.02974(16) 0.0460(8) Uani 1 1 d .
H3 H 0.9097 0.6894 0.0159 0.055 Uiso 1 1 d R
N4 N 0.2475(2) 0.09951(17) 0.32367(16) 0.0470(8) Uani 1 1 d .
H4 H 0.2415 0.0846 0.2752 0.056 Uiso 1 1 calc R
N5 N 0.26944(18) 0.17848(16) 0.42731(14) 0.0326(6) Uani 1 1 d .
N6 N 0.21025(19) -0.06281(17) 0.47421(15) 0.0369(7) Uani 1 1 d .
H6 H 0.1591 -0.0511 0.4988 0.044 Uiso 1 1 d R
O2 O 0.95971(17) 0.7752(3) -0.17357(15) 0.0855(13) Uani 1 1 d .
O3 O 0.2607(3) -0.01900(18) 0.67268(15) 0.0867(14) Uani 1 1 d .
O4 O 0.23254(19) -0.13693(14) 0.61815(13) 0.0501(7) Uani 1 1 d .
O7 O 0.84292(14) 0.74444(18) -0.11616(14) 0.0475(7) Uani 1 1 d .

loop_
_atom_site_aniso_label
_atom_site_aniso_U_11
_atom_site_aniso_U_22
_atom_site_aniso_U_33
_atom_site_aniso_U_23
_atom_site_aniso_U_13
_atom_site_aniso_U_12
C1 0.0324(19) 0.088(3) 0.0222(16) 0.0007(18) -0.0042(14) 0.005(2)
C2 0.0312(19) 0.109(4) 0.0207(16) -0.0001(19) -0.0013(14) 0.006(2)
C3 0.031(2) 0.143(5) 0.031(2) -0.005(3) -0.0040(18) 0.007(3)
C4 0.030(2) 0.093(3) 0.0198(17) -0.0035(19) -0.0026(14) 0.010(2)
C5 0.0251(18) 0.080(3) 0.0231(16) 0.0040(17) 0.0055(13) -0.0011(18)
C6 0.030(2) 0.111(4) 0.0213(17) 0.000(2) -0.0007(15) 0.011(2)
C7 0.0269(19) 0.084(3) 0.0208(17) -0.0012(18) -0.0002(14) 0.006(2)
C8 0.064(2) 0.0318(18) 0.0245(16) 0.0058(13) 0.0055(15) -0.0034(17)
C9 0.047(2) 0.0278(18) 0.0208(16) 0.0027(13) 0.0015(14) -0.0052(17)
C10 0.082(3) 0.0288(19) 0.0197(16) -0.0026(14) -0.0042(18) -0.018(2)
C11 0.069(3) 0.038(2) 0.0228(18) 0.0027(15) -0.0056(17) -0.003(2)
C12 0.056(2) 0.0250(16) 0.0191(13) 0.0004(12) -0.0068(14) -0.0093(15)
C14 0.105(4) 0.034(2) 0.0184(17) 0.0002(14) 0.002(2) -0.010(2)
C15 0.073(3) 0.0292(17) 0.0237(17) 0.0002(13) -0.0012(16) -0.0112(17)
Cd1 0.02973(10) 0.02973(10) 0.02299(13) 0.00083(13) -0.00083(13) -0.00142(10)
Cd2 0.03027(10) 0.03027(10) 0.02157(13) 0.00118(15) 0.00118(15) -0.00187(10)
N1 0.0304(16) 0.119(3) 0.0186(14) -0.0016(17) -0.0018(12) 0.0055(18)
N2 0.0312(15) 0.064(2) 0.0228(13) 0.0007(13) -0.0014(11) 0.0077(14)
N3 0.0283(15) 0.089(3) 0.0202(12) 0.0014(15) -0.0009(11) 0.0074(17)
N4 0.092(3) 0.0324(16) 0.0164(13) 0.0002(11) -0.0011(14) -0.0107(17)
N5 0.0492(18) 0.0254(14) 0.0231(13) 0.0001(10) 0.0016(11) 0.0008(12)
N6 0.0546(18) 0.0353(15) 0.0208(13) 0.0021(11) -0.0014(11) -0.0031(14)
O2 0.0415(17) 0.198(4) 0.0174(13) 0.0005(18) -0.0023(11) -0.018(2)
O3 0.200(4) 0.0406(16) 0.0197(13) 0.0010(12) -0.0140(17) -0.031(2)
O4 0.100(2) 0.0273(13) 0.0229(12) 0.0024(10) -0.0013(13) -0.0108(13)
O7 0.0344(14) 0.0814(19) 0.0268(12) -0.0126(13) -0.0005(10) -0.0021(13)

loop_
_atom_type_symbol
_atom_type_description
_atom_type_scat_dispersion_real
_atom_type_scat_dispersion_imag
_atom_type_scat_source
C C 0.0030 0.0020 'International Tables Vol C Tables 4.2.6.8 and 6.1.1.4'
H H 0.0000 0.0000 'International Tables Vol C Tables 4.2.6.8 and 6.1.1.4'
Cd Cd -0.8080 1.2020 'International Tables Vol C Tables 4.2.6.8 and 6.1.1.4'
N N 0.0060 0.0030 'International Tables Vol C Tables 4.2.6.8 and 6.1.1.4'
O O 0.0110 0.0060 'International Tables Vol C Tables 4.2.6.8 and 6.1.1.4'

loop_
_geom_angle_atom_site_label_1
_geom_angle_atom_site_label_2
_geom_angle_atom_site_label_3
_geom_angle
_geom_angle_site_symmetry_1
_geom_angle_site_symmetry_3
N2 C1 N1 112.9(3) . .
N2 C1 H1 123.6 . .
N1 C1 H1 123.6 . .
C7 C2 N1 106.2(3) . .
C7 C2 C3 124.8(4) . .
N1 C2 C3 128.9(3) . .
C2 C3 N3 109.1(4) . .
C2 C3 H3A 109.9 . .
N3 C3 H3A 109.9 . .
C2 C3 H3B 109.9 . .
N3 C3 H3B 109.9 . .
H3A C3 H3B 108.3 . .
O2 C4 O7 124.7(3) . .
O2 C4 C5 115.9(3) . .
O7 C4 C5 119.3(3) . .
N3 C5 C6 114.5(3) . .
N3 C5 C4 109.7(3) . .
C6 C5 C4 111.3(3) . .
N3 C5 H5 107.0 . .
C6 C5 H5 107.0 . .
C4 C5 H5 107.0 . .
C7 C6 C5 108.5(3) . .
C7 C6 H6A 110.0 . .
C5 C6 H6A 110.0 . .
C7 C6 H6B 110.0 . .
C5 C6 H6B 110.0 . .
H6A C6 H6B 108.4 . .
C2 C7 N2 110.1(3) . .
C2 C7 C6 123.8(3) . .
N2 C7 C6 126.0(3) . .
N5 C8 N4 112.2(3) . .
N5 C8 H8 123.9 . .
N4 C8 H8 123.9 . .
C15 C9 N5 110.4(3) . .
C15 C9 C10 123.5(3) . .
N5 C9 C10 126.1(3) . .
C9 C10 C12 107.1(3) . .
C9 C10 H10A 110.3 . .
C12 C10 H10A 110.3 . .
C9 C10 H10B 110.3 . .
C12 C10 H10B 110.3 . .
H10A C10 H10B 108.6 . .
O3 C11 O4 124.6(4) . .
O3 C11 C12 117.2(3) . .
O4 C11 C12 118.2(3) . .
N6 C12 C11 110.4(3) . .
N6 C12 C10 113.3(3) . .
C11 C12 C10 111.9(3) . .
N6 C12 H12 107.0 . .
C11 C12 H12 107.0 . .
C10 C12 H12 107.0 . .
N6 C14 C15 108.9(3) . .
N6 C14 H14A 109.9 . .
C15 C14 H14A 109.9 . .
N6 C14 H14B 109.9 . .
C15 C14 H14B 109.9 . .
H14A C14 H14B 108.3 . .
C9 C15 N4 106.1(3) . .
C9 C15 C14 126.0(3) . .
N4 C15 C14 127.9(3) . .
N2 Cd1 N2 92.23(15) 2_645 5_465
N2 Cd1 O7 115.71(10) 2_645 .
N2 Cd1 O7 86.15(9) 5_465 .
N2 Cd1 O7 86.15(9) 2_645 6
N2 Cd1 O7 115.70(10) 5_465 6
O7 Cd1 O7 149.34(13) . 6
N2 Cd1 N3 88.05(12) 2_645 .
N2 Cd1 N3 152.71(11) 5_465 .
O7 Cd1 N3 69.33(9) . .
O7 Cd1 N3 91.55(11) 6 .
N2 Cd1 N3 152.71(11) 2_645 6
N2 Cd1 N3 88.05(12) 5_465 6
O7 Cd1 N3 91.55(11) . 6
O7 Cd1 N3 69.33(9) 6 6
N3 Cd1 N3 103.89(19) . 6
N5 Cd2 N5 90.24(14) 2_545 7_546
N5 Cd2 O4 84.82(8) 2_545 8_556
N5 Cd2 O4 113.15(10) 7_546 8_556
N5 Cd2 O4 113.15(10) 2_545 .
N5 Cd2 O4 84.82(8) 7_546 .
O4 Cd2 O4 155.21(14) 8_556 .
N5 Cd2 N6 92.88(10) 2_545 .
N5 Cd2 N6 154.74(9) 7_546 .
O4 Cd2 N6 92.10(10) 8_556 .
O4 Cd2 N6 70.91(8) . .
N5 Cd2 N6 154.74(9) 2_545 8_556
N5 Cd2 N6 92.88(10) 7_546 8_556
O4 Cd2 N6 70.91(8) 8_556 8_556
O4 Cd2 N6 92.10(10) . 8_556
N6 Cd2 N6 94.87(15) . 8_556
C1 N1 C2 106.6(3) . .
C1 N1 H1A 126.7 . .
C2 N1 H1A 126.7 . .
C1 N2 C7 104.2(3) . .
C1 N2 Cd1 127.6(2) . 4_565
C7 N2 Cd1 127.9(2) . 4_565
C5 N3 C3 113.7(3) . .
C5 N3 Cd1 109.6(2) . .
C3 N3 Cd1 117.9(2) . .
C5 N3 H3 101.0 . .
C3 N3 H3 117.3 . .
Cd1 N3 H3 94.8 . .
C8 N4 C15 106.8(3) . .
C8 N4 H4 126.6 . .
C15 N4 H4 126.6 . .
C8 N5 C9 104.6(3) . .
C8 N5 Cd2 125.6(2) . 4
C9 N5 Cd2 129.8(2) . 4
C14 N6 C12 114.2(3) . .
C14 N6 Cd2 115.8(2) . .
C12 N6 Cd2 108.16(19) . .
C14 N6 H6 121.9 . .
C12 N6 H6 98.7 . .
Cd2 N6 H6 95.4 . .
C11 O4 Cd2 118.6(2) . .
C4 O7 Cd1 116.4(2) . .

loop_
_geom_bond_atom_site_label_1
_geom_bond_atom_site_label_2
_geom_bond_distance
_geom_bond_site_symmetry_2
C1 N2 1.317(4) .
C1 N1 1.320(5) .
C1 H1 0.9300 .
C2 C7 1.340(5) .
C2 N1 1.375(4) .
C2 C3 1.474(5) .
C3 N3 1.473(5) .
C3 H3A 0.9700 .
C3 H3B 0.9700 .
C4 O2 1.239(5) .
C4 O7 1.244(5) .
C4 C5 1.543(5) .
C5 N3 1.449(4) .
C5 C6 1.522(5) .
C5 H5 0.9800 .
C6 C7 1.486(5) .
C6 H6A 0.9700 .
C6 H6B 0.9700 .
C7 N2 1.377(4) .
C8 N5 1.317(4) .
C8 N4 1.339(4) .
C8 H8 0.9300 .
C9 C15 1.345(5) .
C9 N5 1.376(4) .
C9 C10 1.488(4) .
C10 C12 1.552(5) .
C10 H10A 0.9700 .
C10 H10B 0.9700 .
C11 O3 1.226(4) .
C11 O4 1.243(5) .
C11 C12 1.542(5) .
C12 N6 1.466(4) .
C12 H12 0.9800 .
C14 N6 1.462(4) .
C14 C15 1.490(5) .
C14 H14A 0.9700 .
C14 H14B 0.9700 .
C15 N4 1.372(4) .
Cd1 N2 2.260(3) 2_645
Cd1 N2 2.260(3) 5_465
Cd1 O7 2.352(2) .
Cd1 O7 2.352(2) 6
Cd1 N3 2.368(3) .
Cd1 N3 2.368(3) 6
Cd2 N5 2.281(2) 2_545
Cd2 N5 2.282(2) 7_546
Cd2 O4 2.336(2) 8_556
Cd2 O4 2.336(2) .
Cd2 N6 2.389(3) .
Cd2 N6 2.389(3) 8_556
N1 H1A 0.8600 .
N2 Cd1 2.259(3) 4_565
N3 H3 1.0544 .
N4 H4 0.8600 .
N5 Cd2 2.282(2) 4
N6 H6 0.9527 .

loop_
_geom_torsion_atom_site_label_1
_geom_torsion_atom_site_label_2
_geom_torsion_atom_site_label_3
_geom_torsion_atom_site_label_4
_geom_torsion
_geom_torsion_site_symmetry_1
_geom_torsion_site_symmetry_4
C7 C2 C3 N3 19.1(8) . .
N1 C2 C3 N3 -162.5(5) . .
O2 C4 C5 N3 -164.9(4) . .
O7 C4 C5 N3 18.6(6) . .
O2 C4 C5 C6 -37.0(6) . .
O7 C4 C5 C6 146.4(5) . .
N3 C5 C6 C7 -41.0(6) . .
C4 C5 C6 C7 -166.2(4) . .
N1 C2 C7 N2 0.9(6) . .
C3 C2 C7 N2 179.6(5) . .
N1 C2 C7 C6 177.0(5) . .
C3 C2 C7 C6 -4.3(9) . .
C5 C6 C7 C2 13.9(8) . .
C5 C6 C7 N2 -170.6(4) . .
C15 C9 C10 C12 16.7(6) . .
N5 C9 C10 C12 -164.9(4) . .
O3 C11 C12 N6 -147.6(4) . .
O4 C11 C12 N6 32.5(5) . .
O3 C11 C12 C10 -20.4(6) . .
O4 C11 C12 C10 159.6(4) . .
C9 C10 C12 N6 -45.6(5) . .
C9 C10 C12 C11 -171.1(3) . .
N5 C9 C15 N4 0.7(5) . .
C10 C9 C15 N4 179.3(4) . .
N5 C9 C15 C14 179.8(4) . .
C10 C9 C15 C14 -1.6(7) . .
N6 C14 C15 C9 13.4(7) . .
N6 C14 C15 N4 -167.7(4) . .
N2 C1 N1 C2 0.3(6) . .
C7 C2 N1 C1 -0.7(6) . .
C3 C2 N1 C1 -179.4(6) . .
N1 C1 N2 C7 0.3(6) . .
N1 C1 N2 Cd1 -173.3(3) . 4_565
C2 C7 N2 C1 -0.7(5) . .
C6 C7 N2 C1 -176.7(5) . .
C2 C7 N2 Cd1 172.8(3) . 4_565
C6 C7 N2 Cd1 -3.2(7) . 4_565
C6 C5 N3 C3 60.7(5) . .
C4 C5 N3 C3 -173.3(3) . .
C6 C5 N3 Cd1 -165.1(3) . .
C4 C5 N3 Cd1 -39.1(4) . .
C2 C3 N3 C5 -45.9(6) . .
C2 C3 N3 Cd1 -176.1(3) . .
N2 Cd1 N3 C5 152.3(3) 2_645 .
N2 Cd1 N3 C5 61.3(4) 5_465 .
O7 Cd1 N3 C5 33.9(3) . .
O7 Cd1 N3 C5 -121.6(3) 6 .
N3 Cd1 N3 C5 -52.5(2) 6 .
N2 Cd1 N3 C3 -75.6(4) 2_645 .
N2 Cd1 N3 C3 -166.6(3) 5_465 .
O7 Cd1 N3 C3 166.0(4) . .
O7 Cd1 N3 C3 10.5(4) 6 .
N3 Cd1 N3 C3 79.6(4) 6 .
N5 C8 N4 C15 0.3(5) . .
C9 C15 N4 C8 -0.6(5) . .
C14 C15 N4 C8 -179.7(5) . .
N4 C8 N5 C9 0.1(5) . .
N4 C8 N5 Cd2 -179.0(2) . 4
C15 C9 N5 C8 -0.5(5) . .
C10 C9 N5 C8 -179.1(4) . .
C15 C9 N5 Cd2 178.6(3) . 4
C10 C9 N5 Cd2 0.0(6) . 4
C15 C14 N6 C12 -42.9(5) . .
C15 C14 N6 Cd2 -169.5(3) . .
C11 C12 N6 C14 -170.6(3) . .
C10 C12 N6 C14 63.0(4) . .
C11 C12 N6 Cd2 -40.2(3) . .
C10 C12 N6 Cd2 -166.6(3) . .
N5 Cd2 N6 C14 44.3(3) 2_545 .
N5 Cd2 N6 C14 141.0(3) 7_546 .
O4 Cd2 N6 C14 -40.6(3) 8_556 .
O4 Cd2 N6 C14 157.8(3) . .
N6 Cd2 N6 C14 -111.6(3) 8_556 .
N5 Cd2 N6 C12 -85.3(2) 2_545 .
N5 Cd2 N6 C12 11.4(4) 7_546 .
O4 Cd2 N6 C12 -170.2(2) 8_556 .
O4 Cd2 N6 C12 28.3(2) . .
N6 Cd2 N6 C12 118.8(2) 8_556 .
O3 C11 O4 Cd2 174.4(4) . .
C12 C11 O4 Cd2 -5.7(5) . .
N5 Cd2 O4 C11 72.0(3) 2_545 .
N5 Cd2 O4 C11 160.0(3) 7_546 .
O4 Cd2 O4 C11 -61.8(3) 8_556 .
N6 Cd2 O4 C11 -12.8(3) . .
N6 Cd2 O4 C11 -107.3(3) 8_556 .
O2 C4 O7 Cd1 -163.2(4) . .
C5 C4 O7 Cd1 13.0(6) . .
N2 Cd1 O7 C4 -103.0(4) 2_645 .
N2 Cd1 O7 C4 166.4(4) 5_465 .
O7 Cd1 O7 C4 28.8(3) 6 .
N3 Cd1 O7 C4 -25.8(3) . .
N3 Cd1 O7 C4 78.5(4) 6 .
